data_4071920
loop_
_publ_author_name
'Meredith, M. Brett'
'Crisp, Jeffrey A.'
'Brady, Erik D.'
'Hanusa, Timothy P.'
'Yee, Gordon T.'
'Pink, Maren'
'Brennessel, William W.'
'Young, Victor G.'

_publ_section_title
;
 Tunable Spin-Crossover Behavior in Polymethylated
 Bis(indenyl)chromium(II) Complexes: The Significance of Benzo-Ring
 Substitution
;
_journal_issue 21
_journal_name_full Organometallics
_journal_page_first 5464
_journal_paper_doi 10.1021/om800473z
_journal_volume 27
_journal_year 2008
_chemical_formula_moiety 'C24 H26 Cr'
_chemical_formula_sum 'C24 H26 Cr'
_chemical_formula_weight 366.45
_chemical_name_common 03296a
_chemical_name_systematic
; 

 ? 

;
_space_group_IT_number 2
_symmetry_cell_setting triclinic
_symmetry_space_group_name_Hall '-P 1'
_symmetry_space_group_name_H-M 'P -1'
_atom_sites_solution_hydrogens geom
_atom_sites_solution_primary direct
_atom_sites_solution_secondary difmap
_audit_creation_method SHELXL-97
_cell_angle_alpha 69.977(8)
_cell_angle_beta 74.027(8)
_cell_angle_gamma 73.589(9)
_cell_formula_units_Z 1
_cell_length_a 7.372(4)
_cell_length_b 8.565(5)
_cell_length_c 8.586(5)
_cell_measurement_reflns_used 1653
_cell_measurement_temperature 173(2)
_cell_measurement_theta_max 25.2
_cell_measurement_theta_min 2.58
_cell_volume 478.9(5)
_computing_cell_refinement 'Bruker SMART'
_computing_data_collection 'Bruker SMART'
_computing_data_reduction 'Bruker SAINT'
_computing_molecular_graphics 'Bruker SHELXTL'
_computing_publication_material 'Bruker SHELXTL'
_computing_structure_refinement 'Bruker SHELXTL'
_computing_structure_solution 'Bruker SHELXTL'
_diffrn_ambient_temperature 173(2)
_diffrn_measured_fraction_theta_full 0.982
_diffrn_measured_fraction_theta_max 0.982
_diffrn_measurement_device_type 'CCD area detector'
_diffrn_measurement_method 'phi and omega scans'
_diffrn_radiation_monochromator graphite
_diffrn_radiation_source 'sealed tube'
_diffrn_radiation_type MoK\a
_diffrn_radiation_wavelength 0.71073
_diffrn_reflns_av_R_equivalents 0.0347
_diffrn_reflns_av_sigmaI/netI 0.0420
_diffrn_reflns_limit_h_max 8
_diffrn_reflns_limit_h_min -8
_diffrn_reflns_limit_k_max 10
_diffrn_reflns_limit_k_min -9
_diffrn_reflns_limit_l_max 10
_diffrn_reflns_limit_l_min 0
_diffrn_reflns_number 3994
_diffrn_reflns_theta_full 25.20
_diffrn_reflns_theta_max 25.20
_diffrn_reflns_theta_min 2.58
_exptl_absorpt_coefficient_mu 0.600
_exptl_absorpt_correction_T_max 0.9154
_exptl_absorpt_correction_T_min 0.7741
_exptl_absorpt_correction_type multi-scan
_exptl_absorpt_process_details 'SADABS (Sheldrick, 2003)'
_exptl_crystal_colour Purple
_exptl_crystal_density_diffrn 1.271
_exptl_crystal_density_method 'not measured'
_exptl_crystal_description Needle
_exptl_crystal_F_000 194
_exptl_crystal_size_max 0.45
_exptl_crystal_size_mid 0.28
_exptl_crystal_size_min 0.15
_refine_diff_density_max 1.950
_refine_diff_density_min -0.439
_refine_diff_density_rms 0.100
_refine_ls_extinction_method none
_refine_ls_goodness_of_fit_ref 1.019
_refine_ls_hydrogen_treatment constr
_refine_ls_matrix_type full
_refine_ls_number_parameters 119
_refine_ls_number_reflns 1699
_refine_ls_number_restraints 0
_refine_ls_restrained_S_all 1.019
_refine_ls_R_factor_all 0.0644
_refine_ls_R_factor_gt 0.0600
_refine_ls_shift/su_max 0.000
_refine_ls_shift/su_mean 0.000
_refine_ls_structure_factor_coef Fsqd
_refine_ls_weighting_details 'calc w=1/[\s^2^(Fo^2^)+(0.1477P)^2^+0.0280P] where P=(Fo^2^+2Fc^2^)/3'
_refine_ls_weighting_scheme calc
_refine_ls_wR_factor_gt 0.1575
_refine_ls_wR_factor_ref 0.1678
_reflns_number_gt 1606
_reflns_number_total 1699
_reflns_threshold_expression >2sigma(I)
_cod_data_source_file om800473z_si_002.cif
_cod_data_source_block 03296a
_cod_depositor_comments
;
The following automatic conversions were performed:

'_symmetry_cell_setting' value 'Triclinic' changed to 'triclinic'
according to /home/saulius/struct/CIF-dictionaries/cif_core.dic
dictionary named 'cif_core.dic' version 2.4.1 from
2010-06-29.

'_exptl_absorpt_correction_type' value 'Multi-scan'
changed to 'multi-scan' according to
/home/saulius/struct/CIF-dictionaries/cif_core.dic dictionary named
'cif_core.dic' version 2.4.1 from 2010-06-29.

Automatic conversion script
Id: cif_fix_values 1715 2011-07-08 13:25:40Z adriana 
;
_cod_original_sg_symbol_H-M P-1
_cod_database_code 4071920

loop_
_symmetry_equiv_pos_as_xyz
'x, y, z'
'-x, -y, -z'

loop_
_atom_site_label
_atom_site_type_symbol
_atom_site_fract_x
_atom_site_fract_y
_atom_site_fract_z
_atom_site_U_iso_or_equiv
_atom_site_adp_type
_atom_site_occupancy
_atom_site_symmetry_multiplicity
_atom_site_calc_flag
_atom_site_refinement_flags
Cr1 Cr 0.5000 0.5000 0.5000 0.0270(3) Uani 1 2 d S
C1 C 0.2912(6) 0.4403(7) 0.3985(6) 0.0336(11) Uani 1 1 d .
C2 C 0.2283(8) 0.6154(7) 0.4026(7) 0.0366(12) Uani 1 1 d .
C3 C 0.1940(7) 0.6172(5) 0.5700(6) 0.0328(10) Uani 1 1 d .
C4 C 0.2161(7) 0.4447(6) 0.6757(6) 0.0278(10) Uani 1 1 d .
C5 C 0.2032(7) 0.3722(7) 0.8525(6) 0.0373(10) Uani 1 1 d .
H5A H 0.1652 0.4429 0.9253 0.045 Uiso 1 1 calc R
C6 C 0.2463(8) 0.1979(7) 0.9178(6) 0.0460(12) Uani 1 1 d .
H6A H 0.2369 0.1494 1.0364 0.055 Uiso 1 1 calc R
C7 C 0.3029(9) 0.0919(7) 0.8147(7) 0.0473(13) Uani 1 1 d .
H7A H 0.3290 -0.0277 0.8645 0.057 Uiso 1 1 calc R
C8 C 0.3223(8) 0.1551(6) 0.6421(7) 0.0390(11) Uani 1 1 d .
H8A H 0.3645 0.0809 0.5726 0.047 Uiso 1 1 calc R
C9 C 0.2774(7) 0.3363(6) 0.5691(6) 0.0278(9) Uani 1 1 d .
C10 C 0.3429(11) 0.3797(10) 0.2454(7) 0.0606(17) Uani 1 1 d .
H10A H 0.2249 0.3861 0.2099 0.091 Uiso 1 1 calc R
H10B H 0.4150 0.2618 0.2719 0.091 Uiso 1 1 calc R
H10C H 0.4227 0.4514 0.1539 0.091 Uiso 1 1 calc R
C11 C 0.2115(10) 0.7658(9) 0.2485(9) 0.0654(19) Uani 1 1 d .
H11A H 0.0784 0.7995 0.2310 0.098 Uiso 1 1 calc R
H11B H 0.2985 0.7353 0.1495 0.098 Uiso 1 1 calc R
H11C H 0.2465 0.8606 0.2646 0.098 Uiso 1 1 calc R
C12 C 0.1249(9) 0.7752(7) 0.6321(9) 0.0570(16) Uani 1 1 d .
H12A H -0.0115 0.8223 0.6263 0.085 Uiso 1 1 calc R
H12B H 0.2014 0.8602 0.5607 0.085 Uiso 1 1 calc R
H12C H 0.1403 0.7445 0.7494 0.085 Uiso 1 1 calc R

loop_
_atom_site_aniso_label
_atom_site_aniso_U_11
_atom_site_aniso_U_22
_atom_site_aniso_U_33
_atom_site_aniso_U_23
_atom_site_aniso_U_13
_atom_site_aniso_U_12
Cr1 0.0307(5) 0.0290(7) 0.0239(7) -0.0034(3) -0.0102(5) -0.0108(5)
C1 0.033(2) 0.052(3) 0.021(2) -0.009(2) -0.0040(17) -0.018(2)
C2 0.038(3) 0.030(3) 0.034(3) 0.008(2) -0.015(2) -0.008(2)
C3 0.037(2) 0.016(2) 0.044(3) -0.002(2) -0.0149(19) -0.0039(17)
C4 0.031(2) 0.024(2) 0.029(2) -0.009(2) -0.0058(18) -0.0048(18)
C5 0.042(3) 0.041(3) 0.027(2) -0.0091(18) -0.0062(19) -0.008(2)
C6 0.050(3) 0.047(3) 0.028(2) 0.007(2) -0.011(2) -0.012(2)
C7 0.056(3) 0.027(2) 0.048(3) 0.006(2) -0.014(2) -0.008(2)
C8 0.049(3) 0.026(2) 0.045(3) -0.0111(19) -0.006(2) -0.012(2)
C9 0.034(2) 0.028(2) 0.025(2) -0.0046(19) -0.0105(18) -0.0104(18)
C10 0.077(4) 0.093(5) 0.031(3) -0.023(3) -0.010(3) -0.040(4)
C11 0.055(4) 0.061(4) 0.062(4) 0.032(3) -0.035(3) -0.024(3)
C12 0.054(4) 0.027(3) 0.087(5) -0.023(3) -0.011(3) 0.002(2)

loop_
_atom_type_symbol
_atom_type_description
_atom_type_scat_dispersion_real
_atom_type_scat_dispersion_imag
_atom_type_scat_source
C C 0.0033 0.0016 'International Tables Vol C Tables 4.2.6.8 and 6.1.1.4'
H H 0.0000 0.0000 'International Tables Vol C Tables 4.2.6.8 and 6.1.1.4'
Cr Cr 0.3209 0.6236 'International Tables Vol C Tables 4.2.6.8 and 6.1.1.4'

loop_
_geom_angle_atom_site_label_1
_geom_angle_atom_site_label_2
_geom_angle_atom_site_label_3
_geom_angle
_geom_angle_site_symmetry_1
_geom_angle_site_symmetry_3
C3 Cr1 C3 180.0 . 2_666
C3 Cr1 C1 116.98(16) . 2_666
C3 Cr1 C1 63.02(16) 2_666 2_666
C3 Cr1 C1 63.02(16) . .
C3 Cr1 C1 116.98(16) 2_666 .
C1 Cr1 C1 180.0(3) 2_666 .
C3 Cr1 C2 143.2(2) . 2_666
C3 Cr1 C2 36.8(2) 2_666 2_666
C1 Cr1 C2 38.2(2) 2_666 2_666
C1 Cr1 C2 141.8(2) . 2_666
C3 Cr1 C2 36.8(2) . .
C3 Cr1 C2 143.2(2) 2_666 .
C1 Cr1 C2 141.8(2) 2_666 .
C1 Cr1 C2 38.2(2) . .
C2 Cr1 C2 180.0 2_666 .
C3 Cr1 C9 117.95(17) . 2_666
C3 Cr1 C9 62.05(17) 2_666 2_666
C1 Cr1 C9 36.89(18) 2_666 2_666
C1 Cr1 C9 143.11(18) . 2_666
C2 Cr1 C9 61.79(17) 2_666 2_666
C2 Cr1 C9 118.21(17) . 2_666
C3 Cr1 C9 62.05(17) . .
C3 Cr1 C9 117.95(17) 2_666 .
C1 Cr1 C9 143.11(18) 2_666 .
C1 Cr1 C9 36.89(18) . .
C2 Cr1 C9 118.21(17) 2_666 .
C2 Cr1 C9 61.79(17) . .
C9 Cr1 C9 180.0(2) 2_666 .
C3 Cr1 C4 142.71(17) . 2_666
C3 Cr1 C4 37.29(17) 2_666 2_666
C1 Cr1 C4 61.62(16) 2_666 2_666
C1 Cr1 C4 118.38(16) . 2_666
C2 Cr1 C4 61.20(17) 2_666 2_666
C2 Cr1 C4 118.80(17) . 2_666
C9 Cr1 C4 36.31(15) 2_666 2_666
C9 Cr1 C4 143.69(15) . 2_666
C3 Cr1 C4 37.29(17) . .
C3 Cr1 C4 142.71(17) 2_666 .
C1 Cr1 C4 118.38(16) 2_666 .
C1 Cr1 C4 61.62(16) . .
C2 Cr1 C4 118.80(17) 2_666 .
C2 Cr1 C4 61.20(17) . .
C9 Cr1 C4 143.69(15) 2_666 .
C9 Cr1 C4 36.31(15) . .
C4 Cr1 C4 180.0 2_666 .
C9 C1 C2 107.2(4) . .
C9 C1 C10 126.1(5) . .
C2 C1 C10 126.4(5) . .
C9 C1 Cr1 74.4(2) . .
C2 C1 Cr1 71.3(3) . .
C10 C1 Cr1 124.1(4) . .
C3 C2 C1 108.3(4) . .
C3 C2 C11 127.4(6) . .
C1 C2 C11 124.2(6) . .
C3 C2 Cr1 70.9(3) . .
C1 C2 Cr1 70.5(3) . .
C11 C2 Cr1 122.8(4) . .
C2 C3 C4 108.2(4) . .
C2 C3 C12 125.9(5) . .
C4 C3 C12 125.6(5) . .
C2 C3 Cr1 72.3(3) . .
C4 C3 Cr1 74.5(3) . .
C12 C3 Cr1 123.8(4) . .
C5 C4 C9 119.3(4) . .
C5 C4 C3 132.5(4) . .
C9 C4 C3 108.0(4) . .
C5 C4 Cr1 121.4(3) . .
C9 C4 Cr1 71.8(3) . .
C3 C4 Cr1 68.2(3) . .
C6 C5 C4 119.3(4) . .
C6 C5 H5A 120.4 . .
C4 C5 H5A 120.4 . .
C5 C6 C7 121.6(5) . .
C5 C6 H6A 119.2 . .
C7 C6 H6A 119.2 . .
C8 C7 C6 121.7(5) . .
C8 C7 H7A 119.2 . .
C6 C7 H7A 119.2 . .
C7 C8 C9 118.4(4) . .
C7 C8 H8A 120.8 . .
C9 C8 H8A 120.8 . .
C1 C9 C4 108.0(4) . .
C1 C9 C8 132.2(4) . .
C4 C9 C8 119.7(4) . .
C1 C9 Cr1 68.8(3) . .
C4 C9 Cr1 71.9(3) . .
C8 C9 Cr1 122.2(3) . .
C1 C10 H10A 109.5 . .
C1 C10 H10B 109.5 . .
H10A C10 H10B 109.5 . .
C1 C10 H10C 109.5 . .
H10A C10 H10C 109.5 . .
H10B C10 H10C 109.5 . .
C2 C11 H11A 109.5 . .
C2 C11 H11B 109.5 . .
H11A C11 H11B 109.5 . .
C2 C11 H11C 109.5 . .
H11A C11 H11C 109.5 . .
H11B C11 H11C 109.5 . .
C3 C12 H12A 109.5 . .
C3 C12 H12B 109.5 . .
H12A C12 H12B 109.5 . .
C3 C12 H12C 109.5 . .
H12A C12 H12C 109.5 . .
H12B C12 H12C 109.5 . .

loop_
_geom_bond_atom_site_label_1
_geom_bond_atom_site_label_2
_geom_bond_distance
_geom_bond_site_symmetry_2
Cr1 C3 2.201(5) .
Cr1 C3 2.201(5) 2_666
Cr1 C1 2.209(4) 2_666
Cr1 C1 2.209(4) .
Cr1 C2 2.219(5) 2_666
Cr1 C2 2.219(5) .
Cr1 C9 2.282(5) 2_666
Cr1 C9 2.282(5) .
Cr1 C4 2.283(5) 2_666
Cr1 C4 2.283(5) .
C1 C9 1.423(7) .
C1 C2 1.449(8) .
C1 C10 1.491(7) .
C2 C3 1.394(8) .
C2 C11 1.503(7) .
C3 C4 1.436(6) .
C3 C12 1.526(7) .
C4 C5 1.417(7) .
C4 C9 1.422(6) .
C5 C6 1.379(8) .
C5 H5A 0.9500 .
C6 C7 1.384(8) .
C6 H6A 0.9500 .
C7 C8 1.374(8) .
C7 H7A 0.9500 .
C8 C9 1.438(6) .
C8 H8A 0.9500 .
C10 H10A 0.9800 .
C10 H10B 0.9800 .
C10 H10C 0.9800 .
C11 H11A 0.9800 .
C11 H11B 0.9800 .
C11 H11C 0.9800 .
C12 H12A 0.9800 .
C12 H12B 0.9800 .
C12 H12C 0.9800 .

loop_
_geom_torsion_atom_site_label_1
_geom_torsion_atom_site_label_2
_geom_torsion_atom_site_label_3
_geom_torsion_atom_site_label_4
_geom_torsion
_geom_torsion_site_symmetry_1
C3 Cr1 C1 C9 -78.6(3) .
C3 Cr1 C1 C9 101.4(3) 2_666
C1 Cr1 C1 C9 -65(100) 2_666
C2 Cr1 C1 C9 65.2(4) 2_666
C2 Cr1 C1 C9 -114.8(4) .
C9 Cr1 C1 C9 180.0 2_666
C4 Cr1 C1 C9 143.7(3) 2_666
C4 Cr1 C1 C9 -36.3(3) .
C3 Cr1 C1 C2 36.2(3) .
C3 Cr1 C1 C2 -143.8(3) 2_666
C1 Cr1 C1 C2 50(100) 2_666
C2 Cr1 C1 C2 180.0 2_666
C9 Cr1 C1 C2 -65.2(4) 2_666
C9 Cr1 C1 C2 114.8(4) .
C4 Cr1 C1 C2 -101.5(3) 2_666
C4 Cr1 C1 C2 78.5(3) .
C3 Cr1 C1 C10 158.0(6) .
C3 Cr1 C1 C10 -22.0(6) 2_666
C1 Cr1 C1 C10 172(100) 2_666
C2 Cr1 C1 C10 -58.2(6) 2_666
C2 Cr1 C1 C10 121.8(6) .
C9 Cr1 C1 C10 56.6(6) 2_666
C9 Cr1 C1 C10 -123.4(6) .
C4 Cr1 C1 C10 20.3(6) 2_666
C4 Cr1 C1 C10 -159.7(6) .
C9 C1 C2 C3 5.1(5) .
C10 C1 C2 C3 179.8(5) .
Cr1 C1 C2 C3 -61.2(4) .
C9 C1 C2 C11 -176.8(5) .
C10 C1 C2 C11 -2.0(8) .
Cr1 C1 C2 C11 117.0(5) .
C9 C1 C2 Cr1 66.2(3) .
C10 C1 C2 Cr1 -119.0(5) .
C3 Cr1 C2 C3 180.0 2_666
C1 Cr1 C2 C3 -61.6(4) 2_666
C1 Cr1 C2 C3 118.4(4) .
C2 Cr1 C2 C3 66(100) 2_666
C9 Cr1 C2 C3 -99.8(3) 2_666
C9 Cr1 C2 C3 80.2(3) .
C4 Cr1 C2 C3 -141.4(3) 2_666
C4 Cr1 C2 C3 38.6(3) .
C3 Cr1 C2 C1 -118.4(4) .
C3 Cr1 C2 C1 61.6(4) 2_666
C1 Cr1 C2 C1 180.0 2_666
C2 Cr1 C2 C1 -52(100) 2_666
C9 Cr1 C2 C1 141.8(3) 2_666
C9 Cr1 C2 C1 -38.2(3) .
C4 Cr1 C2 C1 100.3(3) 2_666
C4 Cr1 C2 C1 -79.7(3) .
C3 Cr1 C2 C11 122.8(7) .
C3 Cr1 C2 C11 -57.2(7) 2_666
C1 Cr1 C2 C11 61.2(7) 2_666
C1 Cr1 C2 C11 -118.8(7) .
C2 Cr1 C2 C11 -171(100) 2_666
C9 Cr1 C2 C11 23.0(6) 2_666
C9 Cr1 C2 C11 -157.0(6) .
C4 Cr1 C2 C11 -18.5(6) 2_666
C4 Cr1 C2 C11 161.5(6) .
C1 C2 C3 C4 -5.5(6) .
C11 C2 C3 C4 176.4(5) .
Cr1 C2 C3 C4 -66.4(3) .
C1 C2 C3 C12 -179.8(5) .
C11 C2 C3 C12 2.1(9) .
Cr1 C2 C3 C12 119.3(5) .
C1 C2 C3 Cr1 60.9(3) .
C11 C2 C3 Cr1 -117.2(6) .
C3 Cr1 C3 C2 -49(100) 2_666
C1 Cr1 C3 C2 142.4(3) 2_666
C1 Cr1 C3 C2 -37.6(3) .
C2 Cr1 C3 C2 180.0 2_666
C9 Cr1 C3 C2 100.6(3) 2_666
C9 Cr1 C3 C2 -79.4(3) .
C4 Cr1 C3 C2 64.6(4) 2_666
C4 Cr1 C3 C2 -115.4(4) .
C3 Cr1 C3 C4 67(100) 2_666
C1 Cr1 C3 C4 -102.2(3) 2_666
C1 Cr1 C3 C4 77.8(3) .
C2 Cr1 C3 C4 -64.6(4) 2_666
C2 Cr1 C3 C4 115.4(4) .
C9 Cr1 C3 C4 -144.0(2) 2_666
C9 Cr1 C3 C4 36.0(2) .
C4 Cr1 C3 C4 180.0 2_666
C3 Cr1 C3 C12 -171(100) 2_666
C1 Cr1 C3 C12 20.5(5) 2_666
C1 Cr1 C3 C12 -159.5(5) .
C2 Cr1 C3 C12 58.2(6) 2_666
C2 Cr1 C3 C12 -121.8(6) .
C9 Cr1 C3 C12 -21.2(5) 2_666
C9 Cr1 C3 C12 158.8(5) .
C4 Cr1 C3 C12 -57.2(6) 2_666
C4 Cr1 C3 C12 122.8(6) .
C2 C3 C4 C5 178.2(5) .
C12 C3 C4 C5 -7.5(9) .
Cr1 C3 C4 C5 113.2(6) .
C2 C3 C4 C9 3.8(6) .
C12 C3 C4 C9 178.1(5) .
Cr1 C3 C4 C9 -61.1(3) .
C2 C3 C4 Cr1 65.0(4) .
C12 C3 C4 Cr1 -120.7(5) .
C3 Cr1 C4 C5 -127.5(5) .
C3 Cr1 C4 C5 52.5(5) 2_666
C1 Cr1 C4 C5 -29.3(4) 2_666
C1 Cr1 C4 C5 150.7(4) .
C2 Cr1 C4 C5 14.4(4) 2_666
C2 Cr1 C4 C5 -165.6(4) .
C9 Cr1 C4 C5 -66.2(5) 2_666
C9 Cr1 C4 C5 113.8(5) .
C4 Cr1 C4 C5 0(100) 2_666
C3 Cr1 C4 C9 118.7(4) .
C3 Cr1 C4 C9 -61.3(4) 2_666
C1 Cr1 C4 C9 -143.1(3) 2_666
C1 Cr1 C4 C9 36.9(3) .
C2 Cr1 C4 C9 -99.4(3) 2_666
C2 Cr1 C4 C9 80.6(3) .
C9 Cr1 C4 C9 180.0 2_666
C4 Cr1 C4 C9 0(100) 2_666
C3 Cr1 C4 C3 180.0 2_666
C1 Cr1 C4 C3 98.1(3) 2_666
C1 Cr1 C4 C3 -81.9(3) .
C2 Cr1 C4 C3 141.9(3) 2_666
C2 Cr1 C4 C3 -38.1(3) .
C9 Cr1 C4 C3 61.3(4) 2_666
C9 Cr1 C4 C3 -118.7(4) .
C4 Cr1 C4 C3 0(100) 2_666
C9 C4 C5 C6 -1.4(7) .
C3 C4 C5 C6 -175.2(5) .
Cr1 C4 C5 C6 -86.9(5) .
C4 C5 C6 C7 0.3(8) .
C5 C6 C7 C8 1.2(9) .
C6 C7 C8 C9 -1.6(8) .
C2 C1 C9 C4 -2.6(5) .
C10 C1 C9 C4 -177.4(5) .
Cr1 C1 C9 C4 61.5(3) .
C2 C1 C9 C8 -178.9(5) .
C10 C1 C9 C8 6.3(8) .
Cr1 C1 C9 C8 -114.7(5) .
C2 C1 C9 Cr1 -64.2(3) .
C10 C1 C9 Cr1 121.1(5) .
C5 C4 C9 C1 -175.9(4) .
C3 C4 C9 C1 -0.7(5) .
Cr1 C4 C9 C1 -59.5(3) .
C5 C4 C9 C8 0.9(7) .
C3 C4 C9 C8 176.2(4) .
Cr1 C4 C9 C8 117.3(4) .
C5 C4 C9 Cr1 -116.4(4) .
C3 C4 C9 Cr1 58.9(3) .
C7 C8 C9 C1 176.4(5) .
C7 C8 C9 C4 0.5(7) .
C7 C8 C9 Cr1 86.9(5) .
C3 Cr1 C9 C1 81.4(3) .
C3 Cr1 C9 C1 -98.6(3) 2_666
C1 Cr1 C9 C1 180.0 2_666
C2 Cr1 C9 C1 -140.4(3) 2_666
C2 Cr1 C9 C1 39.6(3) .
C9 Cr1 C9 C1 162(100) 2_666
C4 Cr1 C9 C1 -61.6(4) 2_666
C4 Cr1 C9 C1 118.4(4) .
C3 Cr1 C9 C4 -37.0(3) .
C3 Cr1 C9 C4 143.0(3) 2_666
C1 Cr1 C9 C4 61.6(4) 2_666
C1 Cr1 C9 C4 -118.4(4) .
C2 Cr1 C9 C4 101.1(3) 2_666
C2 Cr1 C9 C4 -78.9(3) .
C9 Cr1 C9 C4 44(100) 2_666
C4 Cr1 C9 C4 180.0 2_666
C3 Cr1 C9 C8 -151.2(4) .
C3 Cr1 C9 C8 28.8(4) 2_666
C1 Cr1 C9 C8 -52.6(5) 2_666
C1 Cr1 C9 C8 127.4(5) .
C2 Cr1 C9 C8 -13.0(4) 2_666
C2 Cr1 C9 C8 167.0(4) .
C9 Cr1 C9 C8 -71(100) 2_666
C4 Cr1 C9 C8 65.8(5) 2_666
C4 Cr1 C9 C8 -114.2(5) .
